data_4306618
loop_
_publ_author_name
'Marie M. Melzer'
'Sarah Jarchow-Choy'
'Elzbieta Kogut'
'Timothy H. Warren'

_publ_contact_author 'Timothy H. Warren'
_publ_contact_author_email thw@georgetown.edu
_publ_section_title
;
Reductive Cleavage of O-, S-, and N-Organonitroso Compounds by Nickel(I)
\b-Diketiminates
;
_journal_name_full 'Inorganic Chemistry'
_journal_page_first 10187
_journal_page_last 10189
_journal_paper_doi 10.1021/ic8014332
_journal_volume 47
_journal_year 2008
_chemical_formula_moiety 'C58 H80 N4 Ni2 O2'
_chemical_formula_sum 'C58 H80 N4 Ni2 O2'
_chemical_formula_weight 982.68
_chemical_name_common {[Me3NN]Ni}2(mu-OCy)2_cmpd2
_chemical_name_systematic
; 
 ? 
;
_space_group_IT_number 14
_symmetry_cell_setting monoclinic
_symmetry_space_group_name_Hall '-P 2ybc'
_symmetry_space_group_name_H-M 'P 1 21/c 1'
_atom_sites_solution_hydrogens geom
_atom_sites_solution_primary direct
_atom_sites_solution_secondary difmap
_audit_creation_method SHELXL-97
_cell_angle_alpha 90.00
_cell_angle_beta 95.5150(10)
_cell_angle_gamma 90.00
_cell_formula_units_Z 4
_cell_length_a 13.0521(12)
_cell_length_b 19.2644(17)
_cell_length_c 20.7729(19)
_cell_measurement_reflns_used 9661
_cell_measurement_temperature 296(2)
_cell_measurement_theta_max 52.589
_cell_measurement_theta_min 4.401
_cell_volume 5199.0(8)
_computing_cell_refinement 'Bruker APEX II'
_computing_data_collection 'Bruker APEX II'
_computing_data_reduction 'Bruker APEX II'
_computing_molecular_graphics 'ORTEP-3 for Windows; Ferrugia L J (1997), J. Appl. Cryst. 30, 565'
_computing_publication_material 'Bruker SHELXTL'
_computing_structure_refinement 'SHELXL-97 (Sheldrick, 1997)'
_computing_structure_solution 'SHELXS-97 (Sheldrick, 1990)'
_diffrn_ambient_temperature 296(2)
_diffrn_measured_fraction_theta_full 0.999
_diffrn_measured_fraction_theta_max 0.988
_diffrn_measurement_device_type 'APEX II platform CCDm Bruker'
_diffrn_measurement_method 'omega scans'
_diffrn_radiation_monochromator graphite
_diffrn_radiation_source 'fine-focus sealed tube'
_diffrn_radiation_type MoK\a
_diffrn_radiation_wavelength 0.71073
_diffrn_reflns_av_R_equivalents 0.0472
_diffrn_reflns_av_sigmaI/netI 0.0516
_diffrn_reflns_limit_h_max 17
_diffrn_reflns_limit_h_min -17
_diffrn_reflns_limit_k_max 25
_diffrn_reflns_limit_k_min -25
_diffrn_reflns_limit_l_max 27
_diffrn_reflns_limit_l_min -27
_diffrn_reflns_number 46529
_diffrn_reflns_theta_full 25.00
_diffrn_reflns_theta_max 28.00
_diffrn_reflns_theta_min 1.44
_exptl_absorpt_coefficient_mu 0.769
_exptl_absorpt_correction_T_max 0.9270
_exptl_absorpt_correction_T_min 0.7908
_exptl_absorpt_correction_type multi-scan
_exptl_absorpt_process_details 'SADABS based on Blessing's method; Blessing, Acta Cryst. (1995) A51 33-38'
_exptl_crystal_colour Green
_exptl_crystal_density_diffrn 1.255
_exptl_crystal_density_method 'not measured'
_exptl_crystal_description Plate
_exptl_crystal_F_000 2112
_exptl_crystal_size_max 0.32
_exptl_crystal_size_mid 0.30
_exptl_crystal_size_min 0.10
_refine_diff_density_max 1.660
_refine_diff_density_min -0.676
_refine_diff_density_rms 0.084
_refine_ls_extinction_method none
_refine_ls_goodness_of_fit_ref 1.099
_refine_ls_hydrogen_treatment constr
_refine_ls_matrix_type full
_refine_ls_number_parameters 611
_refine_ls_number_reflns 12405
_refine_ls_number_restraints 0
_refine_ls_restrained_S_all 1.099
_refine_ls_R_factor_all 0.0930
_refine_ls_R_factor_gt 0.0506
_refine_ls_shift/su_max 0.004
_refine_ls_shift/su_mean 0.000
_refine_ls_structure_factor_coef Fsqd
_refine_ls_weighting_details 'calc w=1/[\s^2^(Fo^2^)+(0.0840P)^2^+0.0000P] where P=(Fo^2^+2Fc^2^)/3'
_refine_ls_weighting_scheme calc
_refine_ls_wR_factor_gt 0.1362
_refine_ls_wR_factor_ref 0.1527
_reflns_number_gt 8196
_reflns_number_total 12405
_reflns_threshold_expression >2sigma(I)
_cod_data_source_file ic8014332_si_002.cif
_cod_data_source_block {[Me3NN]Ni}2(mu-OCy)2_cmpd2
_cod_depositor_comments
;
The following automatic conversions were performed:
'_symmetry_cell_setting' value 'Monoclinic' changed to 'monoclinic'
according to '/home/saulius/struct/CIF-dictionaries/cif_core.dic'
dictionary named 'cif_core.dic' version 2.4.1 from 2010-06-29.

Automatic conversion script
Id: cif_fix_enum 1527 2010-12-29 10:47:43Z saulius 
;
_cod_original_sg_symbol_Hall -P2ybc
_cod_database_code 4306618

loop_
_symmetry_equiv_pos_as_xyz
'x, y, z'
'-x, y+1/2, -z+1/2'
'-x, -y, -z'
'x, -y-1/2, z-1/2'

loop_
_atom_site_label
_atom_site_type_symbol
_atom_site_fract_x
_atom_site_fract_y
_atom_site_fract_z
_atom_site_U_iso_or_equiv
_atom_site_adp_type
_atom_site_occupancy
_atom_site_symmetry_multiplicity
_atom_site_calc_flag
_atom_site_refinement_flags
_atom_site_disorder_assembly
_atom_site_disorder_group
Ni1 Ni 0.09310(3) 0.458448(18) 0.482946(16) 0.02244(10) Uani 1 1 d . . .
O1 O -0.05576(15) 0.46759(9) 0.46006(9) 0.0263(4) Uani 1 1 d . . .
N2 N 0.14544(17) 0.37264(11) 0.52448(10) 0.0229(5) Uani 1 1 d . . .
N1 N 0.17921(18) 0.44774(12) 0.41065(10) 0.0239(5) Uani 1 1 d . . .
C12 C 0.1478(2) 0.36299(14) 0.59321(13) 0.0257(6) Uani 1 1 d . . .
C6 C 0.2135(2) 0.50730(15) 0.37691(13) 0.0260(6) Uani 1 1 d . . .
C1 C 0.2079(2) 0.38576(15) 0.39078(13) 0.0273(6) Uani 1 1 d . . .
C7 C 0.3096(2) 0.53688(16) 0.39621(14) 0.0314(7) Uani 1 1 d . . .
C3 C 0.1743(2) 0.31881(14) 0.49004(13) 0.0263(6) Uani 1 1 d . . .
C13 C 0.0578(2) 0.34517(14) 0.62130(13) 0.0266(6) Uani 1 1 d . . .
C9 C 0.2800(2) 0.62479(16) 0.31242(14) 0.0323(7) Uani 1 1 d . . .
C10 C 0.1870(2) 0.59349(15) 0.29306(14) 0.0308(7) Uani 1 1 d . . .
H10 H 0.1468 0.6115 0.2576 0.037 Uiso 1 1 calc R . .
C15 C 0.1542(3) 0.34182(16) 0.72735(14) 0.0347(7) Uani 1 1 d . . .
C5 C 0.1919(3) 0.24893(15) 0.52134(14) 0.0337(7) Uani 1 1 d . . .
H5A H 0.2547 0.2498 0.5495 0.051 Uiso 1 1 calc R . .
H5B H 0.1969 0.2143 0.4885 0.051 Uiso 1 1 calc R . .
H5C H 0.1354 0.2380 0.5459 0.051 Uiso 1 1 calc R . .
C14 C 0.0632(2) 0.33468(15) 0.68752(14) 0.0327(7) Uani 1 1 d . . .
H14 H 0.0037 0.3224 0.7060 0.039 Uiso 1 1 calc R . .
C11 C 0.1513(2) 0.53585(14) 0.32465(13) 0.0265(6) Uani 1 1 d . . .
C17 C 0.2409(2) 0.37103(15) 0.63227(14) 0.0293(6) Uani 1 1 d . . .
C2 C 0.1940(2) 0.32454(15) 0.42511(13) 0.0287(6) Uani 1 1 d . . .
H2 H 0.1982 0.2832 0.4024 0.034 Uiso 1 1 calc R . .
C24 C -0.1236(3) 0.43181(18) 0.41456(17) 0.0404(8) Uani 1 1 d . . .
H24 H -0.1360 0.4618 0.3765 0.049 Uiso 1 1 calc R . .
C8 C 0.3405(2) 0.59578(17) 0.36443(15) 0.0347(7) Uani 1 1 d . . .
H8 H 0.4033 0.6163 0.3783 0.042 Uiso 1 1 calc R . .
C16 C 0.2417(3) 0.36044(16) 0.69871(14) 0.0338(7) Uani 1 1 d . . .
H16 H 0.3032 0.3661 0.7247 0.041 Uiso 1 1 calc R . .
C20 C -0.0416(2) 0.33680(17) 0.57989(14) 0.0350(7) Uani 1 1 d . . .
H20A H -0.0618 0.3806 0.5606 0.052 Uiso 1 1 calc R . .
H20B H -0.0938 0.3210 0.6060 0.052 Uiso 1 1 calc R . .
H20C H -0.0331 0.3034 0.5465 0.052 Uiso 1 1 calc R . .
C4 C 0.2621(3) 0.37904(17) 0.33005(14) 0.0364(7) Uani 1 1 d . . .
H4A H 0.2299 0.4091 0.2972 0.055 Uiso 1 1 calc R . .
H4B H 0.2578 0.3319 0.3151 0.055 Uiso 1 1 calc R . .
H4C H 0.3331 0.3919 0.3392 0.055 Uiso 1 1 calc R . .
Ni2 Ni 0.46745(3) 0.973584(19) 0.431312(17) 0.02457(11) Uani 1 1 d . . .
N3 N 0.32363(18) 0.96279(12) 0.39524(11) 0.0246(5) Uani 1 1 d . . .
O2 O 0.50250(15) 1.05962(10) 0.47997(9) 0.0276(4) Uani 1 1 d . . .
N4 N 0.51987(18) 0.95779(12) 0.34648(11) 0.0259(5) Uani 1 1 d . . .
C35 C 0.2482(2) 0.93910(15) 0.43672(14) 0.0269(6) Uani 1 1 d . . .
C44 C 0.8243(2) 0.88172(15) 0.33659(13) 0.0272(6) Uani 1 1 d . . .
C41 C 0.6232(2) 0.93197(15) 0.34235(12) 0.0244(6) Uani 1 1 d . . .
C46 C 0.7067(2) 0.97810(14) 0.34570(13) 0.0261(6) Uani 1 1 d . . .
C30 C 0.2910(2) 0.97634(15) 0.33371(14) 0.0281(6) Uani 1 1 d . . .
C45 C 0.8047(2) 0.95195(15) 0.34195(13) 0.0270(6) Uani 1 1 d . . .
H45 H 0.8596 0.9828 0.3431 0.032 Uiso 1 1 calc R . .
C50 C 0.6896(2) 1.05482(16) 0.35340(16) 0.0346(7) Uani 1 1 d . . .
H50A H 0.7521 1.0793 0.3476 0.052 Uiso 1 1 calc R . .
H50B H 0.6697 1.0640 0.3959 0.052 Uiso 1 1 calc R . .
H50C H 0.6362 1.0701 0.3216 0.052 Uiso 1 1 calc R . .
C43 C 0.7409(2) 0.83703(15) 0.33195(13) 0.0277(6) Uani 1 1 d . . .
H43 H 0.7524 0.7897 0.3274 0.033 Uiso 1 1 calc R . .
C31 C 0.3587(2) 0.98612(16) 0.28616(14) 0.0302(6) Uani 1 1 d . . .
H31 H 0.3302 1.0044 0.2470 0.036 Uiso 1 1 calc R . .
C42 C 0.6395(2) 0.86084(15) 0.33387(13) 0.0271(6) Uani 1 1 d . . .
C32 C 0.4638(2) 0.97164(15) 0.29071(14) 0.0290(6) Uani 1 1 d . . .
C38 C 0.1055(2) 0.89301(18) 0.51987(15) 0.0371(7) Uani 1 1 d . . .
C47 C 0.2363(3) 1.06162(16) 0.48004(15) 0.0356(7) Uani 1 1 d . . .
H47A H 0.2031 1.0850 0.5132 0.053 Uiso 1 1 calc R . .
H47B H 0.2160 1.0828 0.4390 0.053 Uiso 1 1 calc R . .
H47C H 0.3096 1.0650 0.4893 0.053 Uiso 1 1 calc R . .
C49 C 0.5516(2) 0.80998(16) 0.32358(16) 0.0359(7) Uani 1 1 d . . .
H49A H 0.5051 0.8170 0.3561 0.054 Uiso 1 1 calc R . .
H49B H 0.5781 0.7635 0.3266 0.054 Uiso 1 1 calc R . .
H49C H 0.5158 0.8171 0.2816 0.054 Uiso 1 1 calc R . .
C40 C 0.2049(2) 0.98599(15) 0.47791(14) 0.0292(6) Uani 1 1 d . . .
C39 C 0.1327(2) 0.96242(17) 0.51712(15) 0.0350(7) Uani 1 1 d . . .
H39 H 0.1012 0.9942 0.5426 0.042 Uiso 1 1 calc R . .
C33 C 0.1776(2) 0.97858(18) 0.31184(15) 0.0381(8) Uani 1 1 d . . .
H33A H 0.1512 0.9321 0.3078 0.057 Uiso 1 1 calc R . .
H33B H 0.1671 1.0016 0.2707 0.057 Uiso 1 1 calc R . .
H33C H 0.1422 1.0035 0.3431 0.057 Uiso 1 1 calc R . .
C34 C 0.5142(3) 0.96944(19) 0.22802(14) 0.0393(8) Uani 1 1 d . . .
H34A H 0.5771 0.9956 0.2329 0.059 Uiso 1 1 calc R . .
H34B H 0.4685 0.9892 0.1939 0.059 Uiso 1 1 calc R . .
H34C H 0.5289 0.9222 0.2176 0.059 Uiso 1 1 calc R . .
C51 C 0.0331(3) 0.8672(2) 0.56768(17) 0.0498(9) Uani 1 1 d . . .
H51A H 0.0726 0.8510 0.6061 0.075 Uiso 1 1 calc R . .
H51B H -0.0080 0.8299 0.5486 0.075 Uiso 1 1 calc R . .
H51C H -0.0110 0.9045 0.5785 0.075 Uiso 1 1 calc R . .
C37 C 0.1498(2) 0.84758(17) 0.47886(15) 0.0371(7) Uani 1 1 d . . .
H37 H 0.1330 0.8007 0.4801 0.045 Uiso 1 1 calc R . .
C52 C 0.9322(2) 0.85503(17) 0.33313(16) 0.0369(7) Uani 1 1 d . . .
H52A H 0.9344 0.8063 0.3426 0.055 Uiso 1 1 calc R . .
H52B H 0.9785 0.8792 0.3641 0.055 Uiso 1 1 calc R . .
H52C H 0.9525 0.8626 0.2905 0.055 Uiso 1 1 calc R . .
C48 C 0.2560(3) 0.81838(17) 0.38833(18) 0.0448(9) Uani 1 1 d . . .
H48A H 0.2043 0.8126 0.3526 0.067 Uiso 1 1 calc R . .
H48B H 0.2694 0.7745 0.4094 0.067 Uiso 1 1 calc R . .
H48C H 0.3182 0.8355 0.3728 0.067 Uiso 1 1 calc R . .
C36 C 0.2186(2) 0.86958(16) 0.43591(15) 0.0327(7) Uani 1 1 d . . .
C19 C 0.0493(2) 0.50400(17) 0.30288(14) 0.0333(7) Uani 1 1 d . . .
H19A H 0.0206 0.5265 0.2641 0.050 Uiso 1 1 calc R . .
H19B H 0.0036 0.5096 0.3361 0.050 Uiso 1 1 calc R . .
H19C H 0.0583 0.4555 0.2945 0.050 Uiso 1 1 calc R . .
C53 C 0.5186(2) 1.12766(15) 0.45762(14) 0.0319(7) Uani 1 1 d . . .
H53 H 0.5914 1.1314 0.4501 0.038 Uiso 1 1 calc R . .
C25 C -0.0771(2) 0.36493(16) 0.39257(15) 0.0356(7) Uani 1 1 d . . .
H25A H -0.0618 0.3346 0.4295 0.043 Uiso 1 1 calc R . .
H25B H -0.0129 0.3751 0.3745 0.043 Uiso 1 1 calc R . .
C58 C 0.4983(3) 1.18115(17) 0.50797(17) 0.0458(9) Uani 1 1 d . . .
H58A H 0.5400 1.1710 0.5481 0.055 Uiso 1 1 calc R . .
H58B H 0.4265 1.1793 0.5163 0.055 Uiso 1 1 calc R . .
C54 C 0.4559(3) 1.14224(16) 0.39370(15) 0.0366(7) Uani 1 1 d . . .
H54A H 0.3832 1.1382 0.3992 0.044 Uiso 1 1 calc R . .
H54B H 0.4725 1.1081 0.3619 0.044 Uiso 1 1 calc R . .
C22 C 0.3172(3) 0.68694(17) 0.27712(16) 0.0437(8) Uani 1 1 d . . .
H22A H 0.3503 0.6716 0.2404 0.065 Uiso 1 1 calc R . .
H22B H 0.3652 0.7128 0.3057 0.065 Uiso 1 1 calc R . .
H22C H 0.2596 0.7160 0.2629 0.065 Uiso 1 1 calc R . .
C21 C 0.3385(3) 0.38890(18) 0.60330(16) 0.0420(8) Uani 1 1 d . . .
H21A H 0.3941 0.3918 0.6369 0.063 Uiso 1 1 calc R . .
H21B H 0.3305 0.4328 0.5815 0.063 Uiso 1 1 calc R . .
H21C H 0.3533 0.3536 0.5729 0.063 Uiso 1 1 calc R . .
C29 C -0.2242(3) 0.4196(2) 0.43988(18) 0.0482(9) Uani 1 1 d . . .
H29A H -0.2530 0.4636 0.4522 0.058 Uiso 1 1 calc R . .
H29B H -0.2147 0.3905 0.4781 0.058 Uiso 1 1 calc R . .
C55 C 0.4787(3) 1.21554(19) 0.36924(19) 0.0537(10) Uani 1 1 d . . .
H55A H 0.5489 1.2172 0.3576 0.064 Uiso 1 1 calc R . .
H55B H 0.4331 1.2255 0.3307 0.064 Uiso 1 1 calc R . .
C23 C 0.1573(3) 0.3290(2) 0.79897(15) 0.0521(10) Uani 1 1 d . . .
H23A H 0.1152 0.3628 0.8180 0.078 Uiso 1 1 calc R . .
H23B H 0.2270 0.3329 0.8182 0.078 Uiso 1 1 calc R . .
H23C H 0.1317 0.2833 0.8064 0.078 Uiso 1 1 calc R . .
C18 C 0.3826(3) 0.5039(2) 0.44796(17) 0.0488(9) Uani 1 1 d . . .
H18A H 0.3457 0.4715 0.4722 0.073 Uiso 1 1 calc R . .
H18B H 0.4126 0.5392 0.4765 0.073 Uiso 1 1 calc R . .
H18C H 0.4361 0.4800 0.4282 0.073 Uiso 1 1 calc R . .
C57 C 0.5244(3) 1.25455(18) 0.4843(2) 0.0546(10) Uani 1 1 d . . .
H57A H 0.5072 1.2888 0.5158 0.066 Uiso 1 1 calc R . .
H57B H 0.5976 1.2577 0.4802 0.066 Uiso 1 1 calc R . .
C26 C -0.1496(3) 0.3282(2) 0.34228(19) 0.0576(11) Uani 1 1 d . . .
H26A H -0.1569 0.3557 0.3029 0.069 Uiso 1 1 calc R . .
H26B H -0.1205 0.2837 0.3322 0.069 Uiso 1 1 calc R . .
C28 C -0.2996(3) 0.3838(2) 0.3878(2) 0.0567(10) Uani 1 1 d . . .
H28A H -0.3639 0.3737 0.4057 0.068 Uiso 1 1 calc R . .
H28B H -0.3142 0.4147 0.3512 0.068 Uiso 1 1 calc R . .
C27 C -0.2528(3) 0.3174(2) 0.3656(2) 0.0732(14) Uani 1 1 d . . .
H27A H -0.2465 0.2846 0.4012 0.088 Uiso 1 1 calc R . .
H27B H -0.2986 0.2973 0.3310 0.088 Uiso 1 1 calc R . .
C56 C 0.4648(3) 1.26984(19) 0.4195(2) 0.0622(12) Uani 1 1 d . . .
H56A H 0.3922 1.2735 0.4255 0.075 Uiso 1 1 calc R . .
H56B H 0.4869 1.3143 0.4039 0.075 Uiso 1 1 calc R . .

loop_
_atom_site_aniso_label
_atom_site_aniso_U_11
_atom_site_aniso_U_22
_atom_site_aniso_U_33
_atom_site_aniso_U_23
_atom_site_aniso_U_13
_atom_site_aniso_U_12
Ni1 0.0249(2) 0.02333(19) 0.01967(18) -0.00176(13) 0.00523(14) 0.00077(14)
O1 0.0257(10) 0.0256(10) 0.0274(10) -0.0073(8) 0.0020(8) -0.0008(8)
N2 0.0281(13) 0.0235(12) 0.0179(11) -0.0001(9) 0.0060(9) 0.0004(9)
N1 0.0270(13) 0.0257(12) 0.0193(11) 0.0008(9) 0.0042(9) 0.0018(10)
C12 0.0389(17) 0.0208(14) 0.0178(13) -0.0036(10) 0.0047(12) 0.0030(12)
C6 0.0292(15) 0.0292(15) 0.0200(13) 0.0000(11) 0.0052(11) 0.0022(12)
C1 0.0307(15) 0.0330(16) 0.0185(13) -0.0013(11) 0.0046(11) 0.0036(12)
C7 0.0293(16) 0.0413(18) 0.0239(15) 0.0018(13) 0.0049(12) 0.0005(13)
C3 0.0321(16) 0.0227(14) 0.0245(14) -0.0002(11) 0.0046(12) -0.0004(11)
C13 0.0351(16) 0.0235(14) 0.0222(14) -0.0007(11) 0.0074(12) 0.0013(12)
C9 0.0395(18) 0.0306(16) 0.0290(15) -0.0040(12) 0.0144(13) -0.0013(13)
C10 0.0396(18) 0.0304(16) 0.0231(14) 0.0035(12) 0.0072(13) 0.0063(13)
C15 0.056(2) 0.0287(16) 0.0199(14) -0.0011(12) 0.0056(14) 0.0087(14)
C5 0.051(2) 0.0248(15) 0.0263(15) 0.0008(12) 0.0097(14) 0.0054(13)
C14 0.0426(18) 0.0296(16) 0.0284(15) 0.0029(12) 0.0164(13) 0.0060(13)
C11 0.0300(15) 0.0279(15) 0.0227(14) -0.0005(11) 0.0073(12) 0.0030(12)
C17 0.0360(17) 0.0263(15) 0.0251(14) -0.0020(11) 0.0004(12) 0.0021(12)
C2 0.0401(17) 0.0255(15) 0.0213(14) -0.0017(11) 0.0077(12) 0.0047(12)
C24 0.0368(18) 0.0435(19) 0.0397(18) -0.0127(15) -0.0035(15) -0.0029(15)
C8 0.0310(16) 0.0412(18) 0.0332(16) -0.0049(14) 0.0098(13) -0.0066(14)
C16 0.0459(19) 0.0302(16) 0.0241(15) -0.0040(12) -0.0023(13) 0.0021(14)
C20 0.0378(18) 0.0390(18) 0.0296(16) 0.0019(13) 0.0106(13) -0.0051(14)
C4 0.049(2) 0.0373(17) 0.0249(15) 0.0037(13) 0.0158(14) 0.0101(15)
Ni2 0.0237(2) 0.0299(2) 0.02041(19) 0.00045(14) 0.00369(14) -0.00096(15)
N3 0.0222(12) 0.0287(13) 0.0234(12) -0.0020(9) 0.0052(9) -0.0017(9)
O2 0.0336(11) 0.0263(10) 0.0230(10) -0.0002(8) 0.0025(8) -0.0027(8)
N4 0.0233(12) 0.0329(13) 0.0221(12) 0.0018(10) 0.0058(9) 0.0007(10)
C35 0.0215(14) 0.0331(16) 0.0264(14) -0.0021(12) 0.0042(11) -0.0011(12)
C44 0.0281(15) 0.0351(16) 0.0195(13) 0.0017(11) 0.0074(11) 0.0032(12)
C41 0.0218(14) 0.0330(15) 0.0186(13) 0.0019(11) 0.0033(11) 0.0022(11)
C46 0.0287(15) 0.0281(15) 0.0221(14) 0.0019(11) 0.0063(11) -0.0011(12)
C30 0.0246(15) 0.0312(16) 0.0288(15) -0.0042(12) 0.0044(12) 0.0002(12)
C45 0.0245(15) 0.0335(16) 0.0234(14) -0.0023(12) 0.0044(11) -0.0036(12)
C50 0.0295(16) 0.0313(16) 0.0445(19) 0.0014(14) 0.0103(14) -0.0003(13)
C43 0.0327(16) 0.0308(15) 0.0203(13) 0.0011(11) 0.0054(12) 0.0049(12)
C31 0.0271(16) 0.0401(17) 0.0234(14) 0.0015(12) 0.0028(12) 0.0019(13)
C42 0.0313(16) 0.0306(15) 0.0202(14) 0.0001(11) 0.0067(12) -0.0015(12)
C32 0.0286(16) 0.0367(17) 0.0221(14) 0.0032(12) 0.0037(12) -0.0003(12)
C38 0.0308(17) 0.050(2) 0.0312(16) -0.0041(14) 0.0066(13) -0.0142(14)
C47 0.0414(19) 0.0296(16) 0.0380(18) -0.0060(13) 0.0147(15) -0.0021(14)
C49 0.0334(17) 0.0322(17) 0.0425(18) -0.0051(14) 0.0058(14) -0.0049(13)
C40 0.0285(15) 0.0321(16) 0.0275(15) -0.0041(12) 0.0055(12) -0.0028(12)
C39 0.0331(17) 0.0431(19) 0.0301(16) -0.0076(13) 0.0103(13) -0.0021(14)
C33 0.0251(16) 0.057(2) 0.0324(17) -0.0041(15) 0.0036(13) 0.0016(14)
C34 0.0317(17) 0.063(2) 0.0244(15) 0.0074(14) 0.0071(13) 0.0004(15)
C51 0.045(2) 0.064(2) 0.044(2) -0.0037(17) 0.0173(17) -0.0219(18)
C37 0.0364(18) 0.0360(17) 0.0400(18) -0.0040(14) 0.0094(14) -0.0147(14)
C52 0.0270(16) 0.0400(18) 0.0443(19) 0.0060(15) 0.0068(14) 0.0023(13)
C48 0.046(2) 0.0349(18) 0.057(2) -0.0150(16) 0.0195(17) -0.0073(15)
C36 0.0288(16) 0.0338(17) 0.0364(17) -0.0074(13) 0.0076(13) -0.0055(13)
C19 0.0365(17) 0.0366(17) 0.0261(15) 0.0058(13) -0.0010(13) -0.0007(14)
C53 0.0359(17) 0.0283(16) 0.0318(16) 0.0022(12) 0.0044(13) -0.0027(13)
C25 0.0337(17) 0.0374(18) 0.0351(17) -0.0119(14) 0.0007(13) -0.0040(14)
C58 0.059(2) 0.0332(18) 0.047(2) -0.0018(15) 0.0145(17) -0.0022(16)
C54 0.0366(18) 0.0359(17) 0.0373(18) 0.0108(14) 0.0046(14) 0.0006(14)
C22 0.059(2) 0.0335(18) 0.0413(19) -0.0033(14) 0.0174(17) -0.0078(15)
C21 0.0384(19) 0.047(2) 0.0401(18) 0.0040(16) -0.0006(15) -0.0046(15)
C29 0.040(2) 0.057(2) 0.048(2) -0.0078(18) 0.0059(16) -0.0055(17)
C55 0.051(2) 0.046(2) 0.064(2) 0.0269(19) 0.0059(19) 0.0013(17)
C23 0.082(3) 0.055(2) 0.0197(16) 0.0017(15) 0.0082(17) 0.018(2)
C18 0.0316(18) 0.074(3) 0.039(2) 0.0100(18) -0.0015(15) -0.0029(18)
C57 0.060(3) 0.0295(19) 0.078(3) -0.0021(18) 0.024(2) -0.0015(17)
C26 0.061(3) 0.057(2) 0.055(2) -0.0259(19) 0.0066(19) -0.015(2)
C28 0.0313(19) 0.071(3) 0.066(3) -0.018(2) -0.0012(18) -0.0146(18)
C27 0.063(3) 0.080(3) 0.078(3) -0.043(3) 0.016(2) -0.037(2)
C56 0.052(2) 0.032(2) 0.105(4) 0.022(2) 0.017(2) 0.0063(17)

loop_
_atom_type_symbol
_atom_type_description
_atom_type_scat_dispersion_real
_atom_type_scat_dispersion_imag
_atom_type_scat_source
C C 0.0033 0.0016 'International Tables Vol C Tables 4.2.6.8 and 6.1.1.4'
H H 0.0000 0.0000 'International Tables Vol C Tables 4.2.6.8 and 6.1.1.4'
N N 0.0061 0.0033 'International Tables Vol C Tables 4.2.6.8 and 6.1.1.4'
O O 0.0106 0.0060 'International Tables Vol C Tables 4.2.6.8 and 6.1.1.4'
Ni Ni 0.3393 1.1124 'International Tables Vol C Tables 4.2.6.8 and 6.1.1.4'

loop_
_geom_angle_atom_site_label_1
_geom_angle_atom_site_label_2
_geom_angle_atom_site_label_3
_geom_angle
_geom_angle_site_symmetry_1
_geom_angle_site_symmetry_3
_geom_angle_publ_flag
O1 Ni1 N2 116.60(9) 3_566 . ?
O1 Ni1 O1 77.38(8) 3_566 . ?
N2 Ni1 O1 118.55(9) . . ?
O1 Ni1 N1 137.33(9) 3_566 . ?
N2 Ni1 N1 92.70(9) . . ?
O1 Ni1 N1 116.64(9) . . ?
C24 O1 Ni1 126.00(18) . 3_566 ?
C24 O1 Ni1 131.38(18) . . ?
Ni1 O1 Ni1 102.62(8) 3_566 . ?
C3 N2 C12 116.9(2) . . ?
C3 N2 Ni1 121.64(18) . . ?
C12 N2 Ni1 121.37(17) . . ?
C1 N1 C6 117.1(2) . . ?
C1 N1 Ni1 121.94(19) . . ?
C6 N1 Ni1 120.99(17) . . ?
C17 C12 C13 120.0(3) . . ?
C17 C12 N2 119.7(3) . . ?
C13 C12 N2 120.4(2) . . ?
C7 C6 C11 119.8(3) . . ?
C7 C6 N1 119.8(2) . . ?
C11 C6 N1 120.4(2) . . ?
N1 C1 C2 123.0(2) . . ?
N1 C1 C4 120.3(3) . . ?
C2 C1 C4 116.6(3) . . ?
C8 C7 C6 119.2(3) . . ?
C8 C7 C18 119.3(3) . . ?
C6 C7 C18 121.3(3) . . ?
N2 C3 C2 122.8(3) . . ?
N2 C3 C5 120.2(2) . . ?
C2 C3 C5 116.9(2) . . ?
C14 C13 C12 118.9(3) . . ?
C14 C13 C20 120.9(3) . . ?
C12 C13 C20 120.1(2) . . ?
C10 C9 C8 117.9(3) . . ?
C10 C9 C22 121.3(3) . . ?
C8 C9 C22 120.7(3) . . ?
C9 C10 C11 122.4(3) . . ?
C9 C10 H10 118.8 . . ?
C11 C10 H10 118.8 . . ?
C16 C15 C14 117.6(3) . . ?
C16 C15 C23 121.5(3) . . ?
C14 C15 C23 120.9(3) . . ?
C3 C5 H5A 109.5 . . ?
C3 C5 H5B 109.5 . . ?
H5A C5 H5B 109.5 . . ?
C3 C5 H5C 109.5 . . ?
H5A C5 H5C 109.5 . . ?
H5B C5 H5C 109.5 . . ?
C13 C14 C15 122.5(3) . . ?
C13 C14 H14 118.8 . . ?
C15 C14 H14 118.8 . . ?
C10 C11 C6 118.8(3) . . ?
C10 C11 C19 120.9(3) . . ?
C6 C11 C19 120.3(3) . . ?
C16 C17 C12 118.7(3) . . ?
C16 C17 C21 120.3(3) . . ?
C12 C17 C21 121.0(3) . . ?
C1 C2 C3 127.0(3) . . ?
C1 C2 H2 116.5 . . ?
C3 C2 H2 116.5 . . ?
O1 C24 C29 111.1(3) . . ?
O1 C24 C25 111.9(3) . . ?
C29 C24 C25 111.6(3) . . ?
O1 C24 H24 107.3 . . ?
C29 C24 H24 107.3 . . ?
C25 C24 H24 107.3 . . ?
C7 C8 C9 121.8(3) . . ?
C7 C8 H8 119.1 . . ?
C9 C8 H8 119.1 . . ?
C15 C16 C17 122.4(3) . . ?
C15 C16 H16 118.8 . . ?
C17 C16 H16 118.8 . . ?
C13 C20 H20A 109.5 . . ?
C13 C20 H20B 109.5 . . ?
H20A C20 H20B 109.5 . . ?
C13 C20 H20C 109.5 . . ?
H20A C20 H20C 109.5 . . ?
H20B C20 H20C 109.5 . . ?
C1 C4 H4A 109.5 . . ?
C1 C4 H4B 109.5 . . ?
H4A C4 H4B 109.5 . . ?
C1 C4 H4C 109.5 . . ?
H4A C4 H4C 109.5 . . ?
H4B C4 H4C 109.5 . . ?
O2 Ni2 N3 115.01(9) 3_676 . ?
O2 Ni2 O2 77.06(9) 3_676 . ?
N3 Ni2 O2 116.78(9) . . ?
O2 Ni2 N4 137.38(9) 3_676 . ?
N3 Ni2 N4 92.50(10) . . ?
O2 Ni2 N4 120.25(9) . . ?
C30 N3 C35 117.5(2) . . ?
C30 N3 Ni2 123.36(19) . . ?
C35 N3 Ni2 119.18(18) . . ?
C53 O2 Ni2 126.20(17) . 3_676 ?
C53 O2 Ni2 130.22(17) . . ?
Ni2 O2 Ni2 102.94(9) 3_676 . ?
C32 N4 C41 117.0(2) . . ?
C32 N4 Ni2 122.34(19) . . ?
C41 N4 Ni2 120.69(17) . . ?
C36 C35 C40 120.0(3) . . ?
C36 C35 N3 120.1(3) . . ?
C40 C35 N3 120.0(3) . . ?
C43 C44 C45 117.7(3) . . ?
C43 C44 C52 121.1(3) . . ?
C45 C44 C52 121.2(3) . . ?
C42 C41 C46 119.9(3) . . ?
C42 C41 N4 119.8(2) . . ?
C46 C41 N4 120.2(3) . . ?
C45 C46 C41 119.0(3) . . ?
C45 C46 C50 120.7(3) . . ?
C41 C46 C50 120.4(3) . . ?
N3 C30 C31 122.6(3) . . ?
N3 C30 C33 120.5(3) . . ?
C31 C30 C33 116.8(3) . . ?
C46 C45 C44 122.6(3) . . ?
C46 C45 H45 118.7 . . ?
C44 C45 H45 118.7 . . ?
C46 C50 H50A 109.5 . . ?
C46 C50 H50B 109.5 . . ?
H50A C50 H50B 109.5 . . ?
C46 C50 H50C 109.5 . . ?
H50A C50 H50C 109.5 . . ?
H50B C50 H50C 109.5 . . ?
C44 C43 C42 122.1(3) . . ?
C44 C43 H43 119.0 . . ?
C42 C43 H43 119.0 . . ?
C32 C31 C30 127.5(3) . . ?
C32 C31 H31 116.3 . . ?
C30 C31 H31 116.3 . . ?
C41 C42 C43 118.6(3) . . ?
C41 C42 C49 122.0(3) . . ?
C43 C42 C49 119.3(3) . . ?
N4 C32 C31 123.5(3) . . ?
N4 C32 C34 119.5(3) . . ?
C31 C32 C34 116.9(3) . . ?
C37 C38 C39 117.4(3) . . ?
C37 C38 C51 121.2(3) . . ?
C39 C38 C51 121.4(3) . . ?
C40 C47 H47A 109.5 . . ?
C40 C47 H47B 109.5 . . ?
H47A C47 H47B 109.5 . . ?
C40 C47 H47C 109.5 . . ?
H47A C47 H47C 109.5 . . ?
H47B C47 H47C 109.5 . . ?
C42 C49 H49A 109.5 . . ?
C42 C49 H49B 109.5 . . ?
H49A C49 H49B 109.5 . . ?
C42 C49 H49C 109.5 . . ?
H49A C49 H49C 109.5 . . ?
H49B C49 H49C 109.5 . . ?
C39 C40 C35 119.1(3) . . ?
C39 C40 C47 119.8(3) . . ?
C35 C40 C47 121.0(3) . . ?
C40 C39 C38 122.3(3) . . ?
C40 C39 H39 118.9 . . ?
C38 C39 H39 118.9 . . ?
C30 C33 H33A 109.5 . . ?
C30 C33 H33B 109.5 . . ?
H33A C33 H33B 109.5 . . ?
C30 C33 H33C 109.5 . . ?
H33A C33 H33C 109.5 . . ?
H33B C33 H33C 109.5 . . ?
C32 C34 H34A 109.5 . . ?
C32 C34 H34B 109.5 . . ?
H34A C34 H34B 109.5 . . ?
C32 C34 H34C 109.5 . . ?
H34A C34 H34C 109.5 . . ?
H34B C34 H34C 109.5 . . ?
C38 C51 H51A 109.5 . . ?
C38 C51 H51B 109.5 . . ?
H51A C51 H51B 109.5 . . ?
C38 C51 H51C 109.5 . . ?
H51A C51 H51C 109.5 . . ?
H51B C51 H51C 109.5 . . ?
C38 C37 C36 122.3(3) . . ?
C38 C37 H37 118.8 . . ?
C36 C37 H37 118.8 . . ?
C44 C52 H52A 109.5 . . ?
C44 C52 H52B 109.5 . . ?
H52A C52 H52B 109.5 . . ?
C44 C52 H52C 109.5 . . ?
H52A C52 H52C 109.5 . . ?
H52B C52 H52C 109.5 . . ?
C36 C48 H48A 109.5 . . ?
C36 C48 H48B 109.5 . . ?
H48A C48 H48B 109.5 . . ?
C36 C48 H48C 109.5 . . ?
H48A C48 H48C 109.5 . . ?
H48B C48 H48C 109.5 . . ?
C37 C36 C35 118.7(3) . . ?
C37 C36 C48 119.3(3) . . ?
C35 C36 C48 121.9(3) . . ?
C11 C19 H19A 109.5 . . ?
C11 C19 H19B 109.5 . . ?
H19A C19 H19B 109.5 . . ?
C11 C19 H19C 109.5 . . ?
H19A C19 H19C 109.5 . . ?
H19B C19 H19C 109.5 . . ?
O2 C53 C58 111.3(2) . . ?
O2 C53 C54 112.0(2) . . ?
C58 C53 C54 111.4(3) . . ?
O2 C53 H53 107.3 . . ?
C58 C53 H53 107.3 . . ?
C54 C53 H53 107.3 . . ?
C24 C25 C26 111.3(3) . . ?
C24 C25 H25A 109.4 . . ?
C26 C25 H25A 109.4 . . ?
C24 C25 H25B 109.4 . . ?
C26 C25 H25B 109.4 . . ?
H25A C25 H25B 108.0 . . ?
C53 C58 C57 110.2(3) . . ?
C53 C58 H58A 109.6 . . ?
C57 C58 H58A 109.6 . . ?
C53 C58 H58B 109.6 . . ?
C57 C58 H58B 109.6 . . ?
H58A C58 H58B 108.1 . . ?
C53 C54 C55 110.7(3) . . ?
C53 C54 H54A 109.5 . . ?
C55 C54 H54A 109.5 . . ?
C53 C54 H54B 109.5 . . ?
C55 C54 H54B 109.5 . . ?
H54A C54 H54B 108.1 . . ?
C9 C22 H22A 109.5 . . ?
C9 C22 H22B 109.5 . . ?
H22A C22 H22B 109.5 . . ?
C9 C22 H22C 109.5 . . ?
H22A C22 H22C 109.5 . . ?
H22B C22 H22C 109.5 . . ?
C17 C21 H21A 109.5 . . ?
C17 C21 H21B 109.5 . . ?
H21A C21 H21B 109.5 . . ?
C17 C21 H21C 109.5 . . ?
H21A C21 H21C 109.5 . . ?
H21B C21 H21C 109.5 . . ?
C24 C29 C28 110.3(3) . . ?
C24 C29 H29A 109.6 . . ?
C28 C29 H29A 109.6 . . ?
C24 C29 H29B 109.6 . . ?
C28 C29 H29B 109.6 . . ?
H29A C29 H29B 108.1 . . ?
C56 C55 C54 111.7(3) . . ?
C56 C55 H55A 109.3 . . ?
C54 C55 H55A 109.3 . . ?
C56 C55 H55B 109.3 . . ?
C54 C55 H55B 109.3 . . ?
H55A C55 H55B 107.9 . . ?
C15 C23 H23A 109.5 . . ?
C15 C23 H23B 109.5 . . ?
H23A C23 H23B 109.5 . . ?
C15 C23 H23C 109.5 . . ?
H23A C23 H23C 109.5 . . ?
H23B C23 H23C 109.5 . . ?
C7 C18 H18A 109.5 . . ?
C7 C18 H18B 109.5 . . ?
H18A C18 H18B 109.5 . . ?
C7 C18 H18C 109.5 . . ?
H18A C18 H18C 109.5 . . ?
H18B C18 H18C 109.5 . . ?
C56 C57 C58 110.5(3) . . ?
C56 C57 H57A 109.6 . . ?
C58 C57 H57A 109.6 . . ?
C56 C57 H57B 109.6 . . ?
C58 C57 H57B 109.6 . . ?
H57A C57 H57B 108.1 . . ?
C27 C26 C25 111.4(3) . . ?
C27 C26 H26A 109.3 . . ?
C25 C26 H26A 109.3 . . ?
C27 C26 H26B 109.3 . . ?
C25 C26 H26B 109.3 . . ?
H26A C26 H26B 108.0 . . ?
C27 C28 C29 110.0(3) . . ?
C27 C28 H28A 109.7 . . ?
C29 C28 H28A 109.7 . . ?
C27 C28 H28B 109.7 . . ?
C29 C28 H28B 109.7 . . ?
H28A C28 H28B 108.2 . . ?
C26 C27 C28 112.7(3) . . ?
C26 C27 H27A 109.1 . . ?
C28 C27 H27A 109.1 . . ?
C26 C27 H27B 109.1 . . ?
C28 C27 H27B 109.1 . . ?
H27A C27 H27B 107.8 . . ?
C55 C56 C57 113.3(3) . . ?
C55 C56 H56A 108.9 . . ?
C57 C56 H56A 108.9 . . ?
C55 C56 H56B 108.9 . . ?
C57 C56 H56B 108.9 . . ?
H56A C56 H56B 107.7 . . ?

loop_
_geom_bond_atom_site_label_1
_geom_bond_atom_site_label_2
_geom_bond_distance
_geom_bond_site_symmetry_2
_geom_bond_publ_flag
Ni1 O1 1.9443(18) 3_566 ?
Ni1 N2 1.957(2) . ?
Ni1 O1 1.963(2) . ?
Ni1 N1 1.971(2) . ?
O1 C24 1.411(3) . ?
O1 Ni1 1.9443(18) 3_566 ?
N2 C3 1.334(3) . ?
N2 C12 1.437(3) . ?
N1 C1 1.329(4) . ?
N1 C6 1.438(4) . ?
C12 C17 1.403(4) . ?
C12 C13 1.404(4) . ?
C6 C7 1.401(4) . ?
C6 C11 1.404(4) . ?
C1 C2 1.399(4) . ?
C1 C4 1.510(4) . ?
C7 C8 1.392(4) . ?
C7 C18 1.507(4) . ?
C3 C2 1.402(4) . ?
C3 C5 1.503(4) . ?
C13 C14 1.385(4) . ?
C13 C20 1.495(4) . ?
C9 C10 1.380(4) . ?
C9 C8 1.393(4) . ?
C9 C22 1.508(4) . ?
C10 C11 1.393(4) . ?
C10 H10 0.9300 . ?
C15 C16 1.384(5) . ?
C15 C14 1.387(4) . ?
C15 C23 1.505(4) . ?
C5 H5A 0.9600 . ?
C5 H5B 0.9600 . ?
C5 H5C 0.9600 . ?
C14 H14 0.9300 . ?
C11 C19 1.495(4) . ?
C17 C16 1.394(4) . ?
C17 C21 1.500(4) . ?
C2 H2 0.9300 . ?
C24 C29 1.479(5) . ?
C24 C25 1.514(4) . ?
C24 H24 0.9800 . ?
C8 H8 0.9300 . ?
C16 H16 0.9300 . ?
C20 H20A 0.9600 . ?
C20 H20B 0.9600 . ?
C20 H20C 0.9600 . ?
C4 H4A 0.9600 . ?
C4 H4B 0.9600 . ?
C4 H4C 0.9600 . ?
Ni2 O2 1.9546(19) 3_676 ?
Ni2 N3 1.964(2) . ?
Ni2 O2 1.9720(19) . ?
Ni2 N4 1.974(2) . ?
N3 C30 1.333(4) . ?
N3 C35 1.443(4) . ?
O2 C53 1.413(3) . ?
O2 Ni2 1.9546(19) 3_676 ?
N4 C32 1.337(4) . ?
N4 C41 1.447(3) . ?
C35 C36 1.394(4) . ?
C35 C40 1.400(4) . ?
C44 C43 1.383(4) . ?
C44 C45 1.383(4) . ?
C44 C52 1.509(4) . ?
C41 C42 1.401(4) . ?
C41 C46 1.403(4) . ?
C46 C45 1.384(4) . ?
C46 C50 1.505(4) . ?
C30 C31 1.399(4) . ?
C30 C33 1.507(4) . ?
C45 H45 0.9300 . ?
C50 H50A 0.9600 . ?
C50 H50B 0.9600 . ?
C50 H50C 0.9600 . ?
C43 C42 1.405(4) . ?
C43 H43 0.9300 . ?
C31 C32 1.394(4) . ?
C31 H31 0.9300 . ?
C42 C49 1.508(4) . ?
C32 C34 1.515(4) . ?
C38 C37 1.386(5) . ?
C38 C39 1.386(4) . ?
C38 C51 1.518(4) . ?
C47 C40 1.513(4) . ?
C47 H47A 0.9600 . ?
C47 H47B 0.9600 . ?
C47 H47C 0.9600 . ?
C49 H49A 0.9600 . ?
C49 H49B 0.9600 . ?
C49 H49C 0.9600 . ?
C40 C39 1.381(4) . ?
C39 H39 0.9300 . ?
C33 H33A 0.9600 . ?
C33 H33B 0.9600 . ?
C33 H33C 0.9600 . ?
C34 H34A 0.9600 . ?
C34 H34B 0.9600 . ?
C34 H34C 0.9600 . ?
C51 H51A 0.9600 . ?
C51 H51B 0.9600 . ?
C51 H51C 0.9600 . ?
C37 C36 1.391(4) . ?
C37 H37 0.9300 . ?
C52 H52A 0.9600 . ?
C52 H52B 0.9600 . ?
C52 H52C 0.9600 . ?
C48 C36 1.510(4) . ?
C48 H48A 0.9600 . ?
C48 H48B 0.9600 . ?
C48 H48C 0.9600 . ?
C19 H19A 0.9600 . ?
C19 H19B 0.9600 . ?
C19 H19C 0.9600 . ?
C53 C58 1.510(4) . ?
C53 C54 1.517(4) . ?
C53 H53 0.9800 . ?
C25 C26 1.515(4) . ?
C25 H25A 0.9700 . ?
C25 H25B 0.9700 . ?
C58 C57 1.546(5) . ?
C58 H58A 0.9700 . ?
C58 H58B 0.9700 . ?
C54 C55 1.540(4) . ?
C54 H54A 0.9700 . ?
C54 H54B 0.9700 . ?
C22 H22A 0.9600 . ?
C22 H22B 0.9600 . ?
C22 H22C 0.9600 . ?
C21 H21A 0.9600 . ?
C21 H21B 0.9600 . ?
C21 H21C 0.9600 . ?
C29 C28 1.553(5) . ?
C29 H29A 0.9700 . ?
C29 H29B 0.9700 . ?
C55 C56 1.501(6) . ?
C55 H55A 0.9700 . ?
C55 H55B 0.9700 . ?
C23 H23A 0.9600 . ?
C23 H23B 0.9600 . ?
C23 H23C 0.9600 . ?
C18 H18A 0.9600 . ?
C18 H18B 0.9600 . ?
C18 H18C 0.9600 . ?
C57 C56 1.518(6) . ?
C57 H57A 0.9700 . ?
C57 H57B 0.9700 . ?
C26 C27 1.490(6) . ?
C26 H26A 0.9700 . ?
C26 H26B 0.9700 . ?
C28 C27 1.508(6) . ?
C28 H28A 0.9700 . ?
C28 H28B 0.9700 . ?
C27 H27A 0.9700 . ?
C27 H27B 0.9700 . ?
C56 H56A 0.9700 . ?
C56 H56B 0.9700 . ?
